data_7103240
loop_
_publ_author_name
'Chen, Yunfeng'
'Liu, Yuxiu'
'Petersen, Jeffrey L'
'Shi, Xiaodong'

_publ_section_title
;
 Conformational control in the regioselective synthesis of
 N-2-substituted-1,2,3-triazoles.
;
_journal_issue 28
_journal_name_full 'Chemical communications (Cambridge, England)'
_journal_page_first 3254
_journal_page_last 3256
_journal_paper_doi 10.1039/b805328f
_journal_year 2008
_chemical_formula_sum 'C22 H17 N3 O'
_chemical_formula_weight 339.39
_chemical_name_systematic
;
?
;
_space_group_IT_number 19
_symmetry_cell_setting orthorhombic
_symmetry_space_group_name_Hall 'P 2ac 2ab'
_symmetry_space_group_name_H-M 'P 21 21 21'
_atom_sites_solution_hydrogens geom
_atom_sites_solution_primary direct
_atom_sites_solution_secondary difmap
_audit_creation_method SHELXL-97
_cell_angle_alpha 90.00
_cell_angle_beta 90.00
_cell_angle_gamma 90.00
_cell_formula_units_Z 8
_cell_length_a 8.4845(8)
_cell_length_b 20.369(2)
_cell_length_c 20.976(2)
_cell_measurement_reflns_used 9755
_cell_measurement_temperature 293(2)
_cell_measurement_theta_max 27.02
_cell_measurement_theta_min 2.22
_cell_volume 3625.1(6)
_computing_structure_refinement 'SHELXL-97 (Sheldrick, 1997)'
_computing_structure_solution 'SHELXS-97 (Sheldrick, 1990)'
_diffrn_ambient_temperature 293(2)
_diffrn_measured_fraction_theta_full 0.992
_diffrn_measured_fraction_theta_max 0.992
_diffrn_radiation_monochromator graphite
_diffrn_radiation_source 'fine-focus sealed tube'
_diffrn_radiation_type MoK\a
_diffrn_radiation_wavelength 0.71073
_diffrn_reflns_av_R_equivalents 0.0501
_diffrn_reflns_av_sigmaI/netI 0.0649
_diffrn_reflns_limit_h_max 9
_diffrn_reflns_limit_h_min -11
_diffrn_reflns_limit_k_max 26
_diffrn_reflns_limit_k_min -26
_diffrn_reflns_limit_l_max 27
_diffrn_reflns_limit_l_min -26
_diffrn_reflns_number 25799
_diffrn_reflns_theta_full 27.53
_diffrn_reflns_theta_max 27.53
_diffrn_reflns_theta_min 2.00
_diffrn_standards_decay_% 0
_exptl_absorpt_coefficient_mu 0.078
_exptl_absorpt_correction_T_max 0.9907
_exptl_absorpt_correction_T_min 0.9664
_exptl_absorpt_correction_type semi-empirical
_exptl_absorpt_process_details SADABS
_exptl_crystal_colour colorless
_exptl_crystal_density_diffrn 1.244
_exptl_crystal_density_method 'not measured'
_exptl_crystal_F_000 1424
_exptl_crystal_size_max 0.44
_exptl_crystal_size_mid 0.22
_exptl_crystal_size_min 0.12
_refine_diff_density_max 0.244
_refine_diff_density_min -0.164
_refine_diff_density_rms 0.038
_refine_ls_abs_structure_details 'Flack H D (1983), Acta Cryst. A39, 876-881'
_refine_ls_abs_structure_Flack -0.2(18)
_refine_ls_extinction_method none
_refine_ls_goodness_of_fit_ref 1.022
_refine_ls_hydrogen_treatment riding
_refine_ls_matrix_type full
_refine_ls_number_parameters 469
_refine_ls_number_reflns 8259
_refine_ls_number_restraints 0
_refine_ls_restrained_S_all 1.022
_refine_ls_R_factor_all 0.0998
_refine_ls_R_factor_gt 0.0509
_refine_ls_shift/su_max 0.001
_refine_ls_shift/su_mean 0.000
_refine_ls_structure_factor_coef Fsqd
_refine_ls_weighting_details 'calc w=1/[\s^2^(Fo^2^)+(0.0687P)^2^+0.2106P] where P=(Fo^2^+2Fc^2^)/3'
_refine_ls_weighting_scheme calc
_refine_ls_wR_factor_gt 0.1250
_refine_ls_wR_factor_ref 0.1501
_reflns_number_gt 5061
_reflns_number_total 8259
_reflns_threshold_expression >2sigma(I)
_cod_data_source_file b805328f.txt
_cod_data_source_block N-2-4a(7a)
_cod_original_sg_symbol_H-M P212121
_cod_database_code 7103240

loop_
_symmetry_equiv_pos_as_xyz
'x, y, z'
'-x+1/2, -y, z+1/2'
'-x, y+1/2, -z+1/2'
'x+1/2, -y+1/2, -z'

loop_
_atom_site_label
_atom_site_type_symbol
_atom_site_fract_x
_atom_site_fract_y
_atom_site_fract_z
_atom_site_U_iso_or_equiv
_atom_site_adp_type
_atom_site_occupancy
_atom_site_symmetry_multiplicity
_atom_site_calc_flag
_atom_site_refinement_flags
_atom_site_disorder_assembly
_atom_site_disorder_group
O1 O 0.41382(18) 0.88067(11) 0.11533(11) 0.0822(7) Uani 1 1 d . . .
O2 O -0.07108(19) 0.37379(11) 0.14733(12) 0.0828(7) Uani 1 1 d . . .
N1 N 0.8264(2) 0.88768(11) 0.11519(12) 0.0594(6) Uani 1 1 d . . .
N2 N 0.9094(2) 0.93456(10) 0.14146(12) 0.0580(6) Uani 1 1 d . . .
N3 N 0.8312(2) 0.97543(11) 0.17971(12) 0.0605(6) Uani 1 1 d . . .
N4 N 0.3433(2) 0.36099(11) 0.14286(11) 0.0582(6) Uani 1 1 d . . .
N5 N 0.4212(2) 0.31189(10) 0.16804(11) 0.0554(5) Uani 1 1 d . . .
N6 N 0.3388(2) 0.27079(11) 0.20419(11) 0.0590(6) Uani 1 1 d . . .
C1 C 0.6794(2) 0.89861(13) 0.13871(13) 0.0532(6) Uani 1 1 d . . .
C2 C 0.6847(3) 0.95318(13) 0.17825(13) 0.0518(6) Uani 1 1 d . . .
C3 C 0.5465(3) 0.85775(13) 0.11524(13) 0.0574(6) Uani 1 1 d . . .
C4 C 0.5772(3) 0.79043(13) 0.09137(13) 0.0541(6) Uani 1 1 d . . .
C5 C 0.7010(3) 0.75174(14) 0.11226(14) 0.0632(7) Uani 1 1 d . . .
H5 H 0.7717 0.7684 0.1420 0.076 Uiso 1 1 calc R . .
C6 C 0.7205(4) 0.68932(15) 0.08964(17) 0.0759(8) Uani 1 1 d . . .
H6 H 0.8035 0.6636 0.1044 0.091 Uiso 1 1 calc R . .
C7 C 0.6186(4) 0.66482(16) 0.04564(19) 0.0830(10) Uani 1 1 d . . .
H7 H 0.6320 0.6223 0.0304 0.100 Uiso 1 1 calc R . .
C8 C 0.4980(4) 0.70195(17) 0.02399(18) 0.0844(10) Uani 1 1 d . . .
H8 H 0.4305 0.6850 -0.0068 0.101 Uiso 1 1 calc R . .
C9 C 0.4737(3) 0.76388(16) 0.04669(15) 0.0727(8) Uani 1 1 d . . .
H9 H 0.3883 0.7884 0.0324 0.087 Uiso 1 1 calc R . .
C10 C 0.5618(3) 0.98641(13) 0.21713(12) 0.0543(6) Uani 1 1 d . . .
C11 C 0.4439(3) 0.95156(16) 0.24684(13) 0.0623(7) Uani 1 1 d . . .
H11 H 0.4362 0.9065 0.2404 0.075 Uiso 1 1 calc R . .
C12 C 0.3382(3) 0.98231(18) 0.28555(15) 0.0732(8) Uani 1 1 d . . .
H12 H 0.2615 0.9577 0.3063 0.088 Uiso 1 1 calc R . .
C13 C 0.3432(4) 1.0484(2) 0.29426(17) 0.0835(10) Uani 1 1 d . . .
H13 H 0.2691 1.0688 0.3202 0.100 Uiso 1 1 calc R . .
C14 C 0.4597(4) 1.08551(17) 0.26417(18) 0.0851(10) Uani 1 1 d . . .
H14 H 0.4647 1.1307 0.2700 0.102 Uiso 1 1 calc R . .
C15 C 0.5689(3) 1.05342(15) 0.22505(15) 0.0679(8) Uani 1 1 d . . .
H15 H 0.6466 1.0775 0.2043 0.081 Uiso 1 1 calc R . .
C16 C 1.0788(3) 0.94278(13) 0.12848(16) 0.0661(8) Uani 1 1 d . . .
H16A H 1.1173 0.9045 0.1059 0.079 Uiso 1 1 calc R . .
H16B H 1.1352 0.9456 0.1686 0.079 Uiso 1 1 calc R . .
C17 C 1.1129(2) 1.00249(13) 0.09000(14) 0.0549(6) Uani 1 1 d . . .
C18 C 1.2200(3) 1.04794(15) 0.11215(16) 0.0714(8) Uani 1 1 d . . .
H18 H 1.2675 1.0418 0.1517 0.086 Uiso 1 1 calc R . .
C19 C 1.2569(4) 1.10175(18) 0.0766(2) 0.0904(11) Uani 1 1 d . . .
H19 H 1.3298 1.1320 0.0919 0.108 Uiso 1 1 calc R . .
C20 C 1.1875(4) 1.11165(18) 0.0188(2) 0.0891(11) Uani 1 1 d . . .
H20 H 1.2133 1.1485 -0.0052 0.107 Uiso 1 1 calc R . .
C21 C 1.0800(4) 1.0676(2) -0.00410(17) 0.0864(10) Uani 1 1 d . . .
H21 H 1.0321 1.0746 -0.0434 0.104 Uiso 1 1 calc R . .
C22 C 1.0426(3) 1.01223(16) 0.03134(15) 0.0698(8) Uani 1 1 d . . .
H22 H 0.9705 0.9818 0.0157 0.084 Uiso 1 1 calc R . .
C23 C 0.1944(2) 0.35124(13) 0.16529(13) 0.0518(6) Uani 1 1 d . . .
C24 C 0.1932(3) 0.29442(13) 0.20279(13) 0.0523(6) Uani 1 1 d . . .
C25 C 0.0634(3) 0.39400(14) 0.14225(13) 0.0577(6) Uani 1 1 d . . .
C26 C 0.0960(3) 0.45790(13) 0.11248(12) 0.0539(6) Uani 1 1 d . . .
C27 C -0.0152(3) 0.48237(16) 0.07026(15) 0.0749(9) Uani 1 1 d . . .
H27 H -0.1072 0.4587 0.0629 0.090 Uiso 1 1 calc R . .
C28 C 0.0078(4) 0.54073(18) 0.03920(18) 0.0862(10) Uani 1 1 d . . .
H28 H -0.0670 0.5561 0.0104 0.103 Uiso 1 1 calc R . .
C29 C 0.1415(4) 0.57610(17) 0.05080(18) 0.0862(10) Uani 1 1 d . . .
H29 H 0.1579 0.6156 0.0296 0.103 Uiso 1 1 calc R . .
C30 C 0.2508(3) 0.55403(14) 0.09300(16) 0.0699(8) Uani 1 1 d . . .
H30 H 0.3404 0.5790 0.1011 0.084 Uiso 1 1 calc R . .
C31 C 0.2302(3) 0.49563(14) 0.12355(14) 0.0601(7) Uani 1 1 d . . .
H31 H 0.3063 0.4808 0.1520 0.072 Uiso 1 1 calc R . .
C32 C 0.0661(3) 0.26084(14) 0.23896(12) 0.0549(6) Uani 1 1 d . . .
C33 C 0.0661(3) 0.19331(16) 0.24235(16) 0.0736(8) Uani 1 1 d . . .
H33 H 0.1416 0.1690 0.2206 0.088 Uiso 1 1 calc R . .
C34 C -0.0497(4) 0.16161(19) 0.27918(19) 0.0958(12) Uani 1 1 d . . .
H34 H -0.0514 0.1161 0.2823 0.115 Uiso 1 1 calc R . .
C35 C -0.1603(4) 0.1991(2) 0.31052(19) 0.0962(12) Uani 1 1 d . . .
H35 H -0.2381 0.1787 0.3346 0.115 Uiso 1 1 calc R . .
C36 C -0.1571(4) 0.2644(2) 0.30668(17) 0.0882(11) Uani 1 1 d . . .
H36 H -0.2325 0.2886 0.3286 0.106 Uiso 1 1 calc R . .
C37 C -0.0459(3) 0.29675(17) 0.27136(14) 0.0686(8) Uani 1 1 d . . .
H37 H -0.0459 0.3424 0.2693 0.082 Uiso 1 1 calc R . .
C38 C 0.5894(3) 0.30180(13) 0.15608(15) 0.0613(7) Uani 1 1 d . . .
H38A H 0.6416 0.2921 0.1961 0.074 Uiso 1 1 calc R . .
H38B H 0.6342 0.3421 0.1394 0.074 Uiso 1 1 calc R . .
C39 C 0.6211(2) 0.24728(12) 0.11012(13) 0.0513(6) Uani 1 1 d . . .
C40 C 0.5435(3) 0.24193(15) 0.05295(15) 0.0672(8) Uani 1 1 d . . .
H40 H 0.4642 0.2717 0.0428 0.081 Uiso 1 1 calc R . .
C41 C 0.5814(4) 0.19358(18) 0.01098(16) 0.0800(9) Uani 1 1 d . . .
H41 H 0.5274 0.1905 -0.0275 0.096 Uiso 1 1 calc R . .
C42 C 0.6982(4) 0.14935(18) 0.02473(19) 0.0870(10) Uani 1 1 d . . .
H42 H 0.7239 0.1166 -0.0043 0.104 Uiso 1 1 calc R . .
C43 C 0.7769(4) 0.15375(18) 0.08153(19) 0.0900(11) Uani 1 1 d . . .
H43 H 0.8563 0.1239 0.0913 0.108 Uiso 1 1 calc R . .
C44 C 0.7379(3) 0.20238(14) 0.12396(16) 0.0709(8) Uani 1 1 d . . .
H44 H 0.7911 0.2051 0.1626 0.085 Uiso 1 1 calc R . .

loop_
_atom_site_aniso_label
_atom_site_aniso_U_11
_atom_site_aniso_U_22
_atom_site_aniso_U_33
_atom_site_aniso_U_23
_atom_site_aniso_U_13
_atom_site_aniso_U_12
O1 0.0373(8) 0.0912(15) 0.1180(18) -0.0202(13) -0.0067(10) 0.0025(9)
O2 0.0401(8) 0.0883(15) 0.1200(18) 0.0210(13) -0.0031(10) -0.0019(10)
N1 0.0435(9) 0.0574(13) 0.0774(16) -0.0026(12) 0.0020(10) -0.0047(10)
N2 0.0330(9) 0.0569(13) 0.0843(16) 0.0001(12) -0.0027(10) -0.0027(9)
N3 0.0430(10) 0.0606(14) 0.0778(16) -0.0013(12) -0.0042(10) 0.0018(10)
N4 0.0454(9) 0.0593(13) 0.0699(15) -0.0037(11) -0.0034(10) 0.0057(10)
N5 0.0357(9) 0.0581(13) 0.0723(14) -0.0010(11) 0.0005(10) 0.0040(10)
N6 0.0459(10) 0.0663(14) 0.0649(15) -0.0001(12) -0.0033(10) -0.0004(10)
C1 0.0370(10) 0.0575(15) 0.0652(17) 0.0058(14) -0.0025(11) -0.0045(11)
C2 0.0427(11) 0.0542(15) 0.0586(16) 0.0019(13) -0.0051(11) -0.0015(11)
C3 0.0454(11) 0.0636(16) 0.0632(17) -0.0016(14) -0.0015(11) -0.0030(12)
C4 0.0487(12) 0.0593(16) 0.0543(15) -0.0008(12) 0.0038(12) -0.0112(12)
C5 0.0604(14) 0.0599(17) 0.0691(18) 0.0045(14) -0.0074(14) -0.0095(13)
C6 0.0809(19) 0.0584(18) 0.088(2) 0.0049(17) -0.0031(17) -0.0046(16)
C7 0.086(2) 0.0559(18) 0.108(3) -0.0131(18) 0.005(2) -0.0121(17)
C8 0.0777(19) 0.084(2) 0.091(2) -0.024(2) -0.0102(19) -0.0189(19)
C9 0.0587(15) 0.079(2) 0.081(2) -0.0013(17) -0.0130(14) -0.0097(15)
C10 0.0501(12) 0.0570(16) 0.0558(15) 0.0014(12) -0.0081(12) -0.0008(12)
C11 0.0548(13) 0.0743(19) 0.0579(17) 0.0068(14) 0.0005(13) -0.0003(14)
C12 0.0642(16) 0.095(2) 0.0599(18) -0.0052(17) 0.0087(14) 0.0024(17)
C13 0.0609(17) 0.108(3) 0.081(2) -0.022(2) 0.0042(16) 0.0158(19)
C14 0.085(2) 0.072(2) 0.099(3) -0.0256(19) -0.017(2) 0.0103(18)
C15 0.0577(14) 0.0628(18) 0.083(2) -0.0029(15) 0.0042(15) -0.0022(14)
C16 0.0331(10) 0.0605(17) 0.105(2) 0.0078(16) -0.0018(13) 0.0022(11)
C17 0.0345(10) 0.0566(15) 0.0735(17) -0.0016(13) 0.0013(11) 0.0053(10)
C18 0.0586(14) 0.0762(19) 0.079(2) 0.0120(17) -0.0114(15) -0.0210(14)
C19 0.079(2) 0.081(2) 0.111(3) 0.017(2) -0.007(2) -0.0243(18)
C20 0.0679(17) 0.080(2) 0.119(3) 0.032(2) 0.015(2) 0.0061(18)
C21 0.0689(19) 0.117(3) 0.073(2) 0.021(2) 0.0049(17) 0.023(2)
C22 0.0526(14) 0.079(2) 0.078(2) -0.0145(17) -0.0062(14) 0.0084(14)
C23 0.0371(10) 0.0521(15) 0.0662(16) -0.0069(13) -0.0017(11) 0.0025(10)
C24 0.0433(11) 0.0565(16) 0.0573(16) -0.0077(13) -0.0028(11) 0.0004(11)
C25 0.0401(11) 0.0679(17) 0.0651(16) -0.0051(14) -0.0021(12) 0.0012(12)
C26 0.0532(12) 0.0552(15) 0.0533(15) -0.0047(12) 0.0027(12) 0.0090(12)
C27 0.0555(15) 0.085(2) 0.084(2) -0.0030(18) -0.0129(15) 0.0036(15)
C28 0.085(2) 0.086(2) 0.088(2) 0.015(2) -0.0177(19) 0.019(2)
C29 0.101(3) 0.068(2) 0.089(3) 0.0137(18) 0.004(2) 0.0158(19)
C30 0.0687(16) 0.0573(17) 0.084(2) -0.0059(16) 0.0017(16) -0.0027(15)
C31 0.0548(13) 0.0587(16) 0.0669(17) -0.0034(14) -0.0056(13) 0.0094(12)
C32 0.0522(12) 0.0611(17) 0.0514(15) 0.0061(12) -0.0053(12) -0.0026(12)
C33 0.0553(14) 0.076(2) 0.090(2) 0.0097(17) -0.0047(15) -0.0021(15)
C34 0.083(2) 0.091(3) 0.113(3) 0.043(2) -0.020(2) -0.014(2)
C35 0.0673(19) 0.129(3) 0.092(3) 0.042(3) 0.0083(18) -0.010(2)
C36 0.0672(18) 0.125(3) 0.073(2) 0.019(2) 0.0048(16) 0.000(2)
C37 0.0574(14) 0.088(2) 0.0606(18) -0.0015(16) 0.0024(13) -0.0004(15)
C38 0.0352(10) 0.0656(17) 0.083(2) -0.0080(15) -0.0045(12) 0.0039(11)
C39 0.0354(10) 0.0548(15) 0.0637(16) 0.0009(12) 0.0030(11) -0.0048(10)
C40 0.0515(14) 0.0731(19) 0.077(2) 0.0023(16) -0.0113(14) -0.0058(14)
C41 0.0660(17) 0.107(3) 0.067(2) -0.0151(19) -0.0063(16) -0.0168(19)
C42 0.0703(18) 0.100(3) 0.091(3) -0.033(2) 0.0176(19) -0.0028(19)
C43 0.079(2) 0.095(3) 0.096(3) -0.018(2) 0.006(2) 0.0336(19)
C44 0.0578(14) 0.081(2) 0.074(2) -0.0046(17) -0.0039(14) 0.0208(14)

loop_
_atom_type_symbol
_atom_type_description
_atom_type_scat_dispersion_real
_atom_type_scat_dispersion_imag
_atom_type_scat_source
C C 0.0033 0.0016 'International Tables Vol C Tables 4.2.6.8 and 6.1.1.4'
H H 0.0000 0.0000 'International Tables Vol C Tables 4.2.6.8 and 6.1.1.4'
N N 0.0061 0.0033 'International Tables Vol C Tables 4.2.6.8 and 6.1.1.4'
O O 0.0106 0.0060 'International Tables Vol C Tables 4.2.6.8 and 6.1.1.4'

loop_
_geom_angle_atom_site_label_1
_geom_angle_atom_site_label_2
_geom_angle_atom_site_label_3
_geom_angle
_geom_angle_site_symmetry_1
_geom_angle_site_symmetry_3
_geom_angle_publ_flag
N2 N1 C1 102.8(2) . . ?
N1 N2 N3 116.22(18) . . ?
N1 N2 C16 122.0(2) . . ?
N3 N2 C16 121.7(2) . . ?
C2 N3 N2 103.9(2) . . ?
N5 N4 C23 102.6(2) . . ?
N4 N5 N6 116.45(18) . . ?
N4 N5 C38 122.0(2) . . ?
N6 N5 C38 121.5(2) . . ?
C24 N6 N5 104.4(2) . . ?
N1 C1 C2 108.6(2) . . ?
N1 C1 C3 119.0(2) . . ?
C2 C1 C3 132.2(2) . . ?
N3 C2 C1 108.6(2) . . ?
N3 C2 C10 119.3(2) . . ?
C1 C2 C10 132.1(2) . . ?
O1 C3 C4 121.1(2) . . ?
O1 C3 C1 119.1(2) . . ?
C4 C3 C1 119.8(2) . . ?
C5 C4 C9 118.0(3) . . ?
C5 C4 C3 123.5(2) . . ?
C9 C4 C3 118.4(2) . . ?
C6 C5 C4 120.7(3) . . ?
C7 C6 C5 120.0(3) . . ?
C8 C7 C6 120.3(3) . . ?
C7 C8 C9 121.0(3) . . ?
C8 C9 C4 119.9(3) . . ?
C11 C10 C15 119.2(3) . . ?
C11 C10 C2 121.6(2) . . ?
C15 C10 C2 119.2(2) . . ?
C12 C11 C10 120.7(3) . . ?
C13 C12 C11 121.0(3) . . ?
C12 C13 C14 119.8(3) . . ?
C13 C14 C15 118.8(3) . . ?
C10 C15 C14 120.3(3) . . ?
N2 C16 C17 112.5(2) . . ?
C18 C17 C22 119.3(3) . . ?
C18 C17 C16 119.6(3) . . ?
C22 C17 C16 121.1(3) . . ?
C19 C18 C17 120.5(3) . . ?
C18 C19 C20 120.5(3) . . ?
C19 C20 C21 120.2(3) . . ?
C20 C21 C22 119.9(3) . . ?
C17 C22 C21 119.7(3) . . ?
N4 C23 C24 108.8(2) . . ?
N4 C23 C25 119.6(2) . . ?
C24 C23 C25 131.2(2) . . ?
N6 C24 C23 107.8(2) . . ?
N6 C24 C32 119.8(2) . . ?
C23 C24 C32 132.3(2) . . ?
O2 C25 C26 120.8(2) . . ?
O2 C25 C23 118.2(3) . . ?
C26 C25 C23 121.0(2) . . ?
C27 C26 C31 117.7(3) . . ?
C27 C26 C25 117.5(2) . . ?
C31 C26 C25 124.8(2) . . ?
C28 C27 C26 121.2(3) . . ?
C29 C28 C27 119.5(3) . . ?
C30 C29 C28 120.6(3) . . ?
C29 C30 C31 120.5(3) . . ?
C30 C31 C26 120.5(3) . . ?
C33 C32 C37 120.3(3) . . ?
C33 C32 C24 119.1(2) . . ?
C37 C32 C24 120.5(3) . . ?
C32 C33 C34 119.1(3) . . ?
C35 C34 C33 118.9(3) . . ?
C36 C35 C34 120.7(3) . . ?
C35 C36 C37 121.8(4) . . ?
C36 C37 C32 119.1(3) . . ?
N5 C38 C39 113.0(2) . . ?
C40 C39 C44 118.4(3) . . ?
C40 C39 C38 122.4(2) . . ?
C44 C39 C38 119.1(2) . . ?
C41 C40 C39 120.7(3) . . ?
C40 C41 C42 120.8(3) . . ?
C43 C42 C41 119.5(3) . . ?
C42 C43 C44 119.6(3) . . ?
C43 C44 C39 121.0(3) . . ?

loop_
_geom_bond_atom_site_label_1
_geom_bond_atom_site_label_2
_geom_bond_distance
_geom_bond_site_symmetry_2
_geom_bond_publ_flag
O1 C3 1.219(3) . ?
O2 C25 1.218(3) . ?
N1 N2 1.308(3) . ?
N1 C1 1.360(3) . ?
N2 N3 1.333(3) . ?
N2 C16 1.473(3) . ?
N3 C2 1.324(3) . ?
N4 N5 1.310(3) . ?
N4 C23 1.363(3) . ?
N5 N6 1.328(3) . ?
N5 C38 1.463(3) . ?
N6 C24 1.327(3) . ?
C1 C2 1.388(4) . ?
C1 C3 1.485(3) . ?
C2 C10 1.487(3) . ?
C3 C4 1.483(4) . ?
C4 C5 1.384(4) . ?
C4 C9 1.393(4) . ?
C5 C6 1.367(4) . ?
C6 C7 1.359(5) . ?
C7 C8 1.351(5) . ?
C8 C9 1.364(4) . ?
C10 C11 1.376(4) . ?
C10 C15 1.376(4) . ?
C11 C12 1.362(4) . ?
C12 C13 1.359(5) . ?
C13 C14 1.395(5) . ?
C14 C15 1.400(4) . ?
C16 C17 1.488(4) . ?
C17 C18 1.378(4) . ?
C17 C22 1.382(4) . ?
C18 C19 1.362(4) . ?
C19 C20 1.363(5) . ?
C20 C21 1.367(5) . ?
C21 C22 1.387(5) . ?
C23 C24 1.399(4) . ?
C23 C25 1.492(3) . ?
C24 C32 1.485(3) . ?
C25 C26 1.470(4) . ?
C26 C27 1.387(4) . ?
C26 C31 1.393(4) . ?
C27 C28 1.370(4) . ?
C28 C29 1.366(5) . ?
C29 C30 1.359(4) . ?
C30 C31 1.362(4) . ?
C32 C33 1.377(4) . ?
C32 C37 1.378(4) . ?
C33 C34 1.407(4) . ?
C34 C35 1.377(5) . ?
C35 C36 1.332(5) . ?
C36 C37 1.369(4) . ?
C38 C39 1.495(4) . ?
C39 C40 1.372(4) . ?
C39 C44 1.380(3) . ?
C40 C41 1.360(4) . ?
C41 C42 1.370(5) . ?
C42 C43 1.369(5) . ?
C43 C44 1.372(4) . ?

loop_
_cod_related_entry_id
_cod_related_entry_database
_cod_related_entry_code
1 ChemSpider 30653045
